data_4022616
loop_
_publ_author_name
'Ali Asadi'
'Brian O. Patrick'
'David M. Perrin'

_publ_section_title
;
 Janus-AT Bases: Synthesis, Self-Assembly, and Solid State Structures
;
_journal_name_full 'Journal of Organic Chemistry'
_journal_page_first 466
_journal_page_last 475
_journal_paper_doi 10.1021/jo061840k
_journal_volume 72
_journal_year 2007
_chemical_formula_sum 'C11 H15 N7 O2'
_chemical_formula_weight 277.30
_chemical_name_systematic
;
 ?
;
_space_group_IT_number 14
_symmetry_cell_setting monoclinic
_symmetry_space_group_name_Hall '-P 2ybc'
_symmetry_space_group_name_H-M 'P 1 21/c 1'
_atom_sites_solution_hydrogens geom
_atom_sites_solution_primary direct
_atom_sites_solution_secondary difmap
_audit_creation_method SHELXL-97
_cell_angle_alpha 90.00
_cell_angle_beta 117.007(3)
_cell_angle_gamma 90.00
_cell_formula_units_Z 16
_cell_length_a 17.3390(10)
_cell_length_b 19.360(2)
_cell_length_c 17.462(2)
_cell_measurement_reflns_used 6403
_cell_measurement_temperature 173(2)
_cell_measurement_theta_max 22.14
_cell_measurement_theta_min 2.51
_cell_volume 5222.5(9)
_computing_structure_refinement 'SHELXL-97 (Sheldrick, 1997)'
_diffrn_ambient_temperature 173(2)
_diffrn_measured_fraction_theta_full 0.998
_diffrn_measured_fraction_theta_max 0.998
_diffrn_measurement_device_type 'Bruker X8 APEX'
_diffrn_measurement_method 'area detector'
_diffrn_radiation_monochromator graphite
_diffrn_radiation_source 'fine-focus sealed tube'
_diffrn_radiation_type MoK\a
_diffrn_radiation_wavelength 0.71069
_diffrn_reflns_av_R_equivalents 0.0773
_diffrn_reflns_av_sigmaI/netI 0.0462
_diffrn_reflns_limit_h_max 18
_diffrn_reflns_limit_h_min -18
_diffrn_reflns_limit_k_max 20
_diffrn_reflns_limit_k_min -20
_diffrn_reflns_limit_l_max 18
_diffrn_reflns_limit_l_min -18
_diffrn_reflns_number 69488
_diffrn_reflns_theta_full 22.44
_diffrn_reflns_theta_max 22.44
_diffrn_reflns_theta_min 1.68
_exptl_absorpt_coefficient_mu 0.104
_exptl_absorpt_correction_T_max 0.990
_exptl_absorpt_correction_T_min 0.878
_exptl_absorpt_correction_type multi-scan
_exptl_crystal_colour colourless
_exptl_crystal_density_diffrn 1.411
_exptl_crystal_density_method 'not measured'
_exptl_crystal_description prism
_exptl_crystal_F_000 2336
_exptl_crystal_size_max 0.30
_exptl_crystal_size_mid 0.25
_exptl_crystal_size_min 0.10
_refine_diff_density_max 0.878
_refine_diff_density_min -0.382
_refine_diff_density_rms 0.060
_refine_ls_extinction_method none
_refine_ls_goodness_of_fit_ref 1.026
_refine_ls_hydrogen_treatment mixed
_refine_ls_matrix_type full
_refine_ls_number_parameters 805
_refine_ls_number_reflns 6772
_refine_ls_number_restraints 3
_refine_ls_restrained_S_all 1.031
_refine_ls_R_factor_all 0.1103
_refine_ls_R_factor_gt 0.0617
_refine_ls_shift/su_max 0.000
_refine_ls_shift/su_mean 0.000
_refine_ls_structure_factor_coef Fsqd
_refine_ls_weighting_details 'calc w=1/[\s^2^(Fo^2^)+(0.0871P)^2^+8.3126P] where P=(Fo^2^+2Fc^2^)/3'
_refine_ls_weighting_scheme calc
_refine_ls_wR_factor_gt 0.1549
_refine_ls_wR_factor_ref 0.1847
_reflns_number_gt 4285
_reflns_number_total 6772
_reflns_threshold_expression >2sigma(I)
_cod_data_source_file jo061840ksi20060905_070939.cif
_cod_data_source_block dp007
_cod_original_sg_symbol_H-M 'P 21/c'
_cod_database_code 4022616

loop_
_symmetry_equiv_pos_as_xyz
'x, y, z'
'-x, y+1/2, -z+1/2'
'-x, -y, -z'
'x, -y-1/2, z-1/2'

loop_
_atom_site_label
_atom_site_type_symbol
_atom_site_fract_x
_atom_site_fract_y
_atom_site_fract_z
_atom_site_U_iso_or_equiv
_atom_site_adp_type
_atom_site_occupancy
_atom_site_symmetry_multiplicity
_atom_site_calc_flag
_atom_site_refinement_flags
_atom_site_disorder_assembly
_atom_site_disorder_group
C1 C -0.3790(3) 0.5934(2) -0.4869(3) 0.0335(12) Uani 1 1 d . A .
C2 C -0.3692(3) 0.7080(2) -0.4214(3) 0.0282(11) Uani 1 1 d . A .
C3 C -0.3745(3) 0.6746(2) -0.3496(3) 0.0239(10) Uani 1 1 d . . .
C4 C -0.3788(3) 0.6050(2) -0.3507(3) 0.0361(12) Uani 1 1 d . A .
H4 H -0.3802 0.5827 -0.3028 0.043 Uiso 1 1 calc R . .
C5 C -0.3947(4) 0.4873(3) -0.4129(4) 0.0711(19) Uani 1 1 d D A 1
H5A H -0.4448 0.4791 -0.4013 0.085 Uiso 1 1 calc R A 1
H5B H -0.4085 0.4671 -0.4697 0.085 Uiso 1 1 calc R A 1
C6 C -0.3204(6) 0.4539(3) -0.3487(6) 0.127(3) Uani 1 1 d D A 1
H6A H -0.3087 0.4730 -0.2919 0.153 Uiso 1 1 calc R A 1
H6B H -0.2699 0.4648 -0.3587 0.153 Uiso 1 1 calc R A 1
C7 C -0.3281(5) 0.3752(3) -0.3455(5) 0.097(2) Uani 1 1 d D A 1
H7A H -0.3410 0.3572 -0.4032 0.117 Uiso 1 1 calc R A 1
H7B H -0.2703 0.3573 -0.3051 0.117 Uiso 1 1 calc R A 1
C8 C -0.3912(5) 0.3441(4) -0.3211(5) 0.110(3) Uani 1 1 d D A 1
H8A H -0.3885 0.3679 -0.2704 0.164 Uiso 1 1 calc R A 1
H8B H -0.3775 0.2951 -0.3078 0.164 Uiso 1 1 calc R A 1
H8C H -0.4495 0.3486 -0.3689 0.164 Uiso 1 1 calc R A 1
C9 C -0.3729(3) 0.7115(2) -0.2742(3) 0.0229(10) Uani 1 1 d . . .
C10 C -0.3745(3) 0.8082(2) -0.2034(3) 0.0268(11) Uani 1 1 d . . .
C11 C -0.3704(3) 0.7033(2) -0.1444(3) 0.0237(10) Uani 1 1 d . . .
C12 C -0.1672(3) 0.9039(2) -0.0557(3) 0.0401(13) Uani 1 1 d . . .
C13 C -0.1565(3) 0.7897(2) -0.1136(3) 0.0306(11) Uani 1 1 d . . .
C14 C -0.1551(3) 0.8248(2) -0.1866(3) 0.0269(11) Uani 1 1 d . . .
C15 C -0.1624(3) 0.8945(2) -0.1897(3) 0.0353(12) Uani 1 1 d . . .
H15 H -0.1622 0.9176 -0.2376 0.042 Uiso 1 1 calc R . .
C16 C -0.1890(4) 1.0099(2) -0.1428(3) 0.0478(14) Uani 1 1 d . . .
H16A H -0.2199 1.0192 -0.2054 0.057 Uiso 1 1 calc R . .
H16B H -0.2277 1.0234 -0.1176 0.057 Uiso 1 1 calc R . .
C17 C -0.1104(4) 1.0522(3) -0.1046(4) 0.0587(16) Uani 1 1 d . . .
H17A H -0.0753 1.0441 -0.1352 0.070 Uiso 1 1 calc R . .
H17B H -0.0754 1.0391 -0.0436 0.070 Uiso 1 1 calc R . .
C18 C -0.1355(4) 1.1297(3) -0.1107(4) 0.0716(18) Uani 1 1 d . . .
H18A H -0.1691 1.1426 -0.1720 0.086 Uiso 1 1 calc R . .
H18B H -0.1729 1.1370 -0.0823 0.086 Uiso 1 1 calc R . .
C19 C -0.0585(5) 1.1748(3) -0.0701(6) 0.110(3) Uani 1 1 d . . .
H19A H -0.0245 1.1617 -0.0097 0.166 Uiso 1 1 calc R . .
H19B H -0.0770 1.2230 -0.0736 0.166 Uiso 1 1 calc R . .
H19C H -0.0228 1.1696 -0.1001 0.166 Uiso 1 1 calc R . .
C20 C -0.1523(3) 0.7893(2) -0.2608(3) 0.0254(10) Uani 1 1 d . . .
C21 C -0.1558(3) 0.6940(2) -0.3356(3) 0.0289(11) Uani 1 1 d . . .
C22 C -0.1497(3) 0.7996(2) -0.3883(3) 0.0255(10) Uani 1 1 d . . .
C23 C 0.2021(3) 0.6563(2) -0.1491(3) 0.0370(12) Uani 1 1 d . . .
C24 C 0.1584(3) 0.5439(2) -0.1115(3) 0.0320(11) Uani 1 1 d . . .
C25 C 0.0749(3) 0.5730(2) -0.1326(3) 0.0327(11) Uani 1 1 d . . .
C26 C 0.0599(3) 0.6392(2) -0.1628(3) 0.0422(13) Uani 1 1 d . . .
H26 H 0.0047 0.6586 -0.1772 0.051 Uiso 1 1 calc R . .
C27 C 0.0937(3) 0.7488(2) -0.2154(3) 0.0483(14) Uani 1 1 d . . .
H27A H 0.0337 0.7463 -0.2621 0.058 Uiso 1 1 calc R . .
H27B H 0.1319 0.7608 -0.2417 0.058 Uiso 1 1 calc R . .
C28 C 0.0990(4) 0.8047(2) -0.1545(3) 0.0532(15) Uani 1 1 d . . .
H28A H 0.1583 0.8065 -0.1063 0.064 Uiso 1 1 calc R . .
H28B H 0.0582 0.7948 -0.1305 0.064 Uiso 1 1 calc R . .
C29 C 0.0763(4) 0.8753(3) -0.2013(4) 0.0569(15) Uani 1 1 d . . .
H29A H 0.1173 0.8847 -0.2250 0.068 Uiso 1 1 calc R . .
H29B H 0.0175 0.8726 -0.2501 0.068 Uiso 1 1 calc R . .
C30 C 0.0794(5) 0.9338(3) -0.1444(5) 0.087(2) Uani 1 1 d . . .
H30A H 0.0397 0.9245 -0.1197 0.131 Uiso 1 1 calc R . .
H30B H 0.0621 0.9765 -0.1780 0.131 Uiso 1 1 calc R . .
H30C H 0.1385 0.9387 -0.0980 0.131 Uiso 1 1 calc R . .
C31 C 0.0039(3) 0.5357(2) -0.1258(3) 0.0311(11) Uani 1 1 d . . .
C32 C -0.0556(3) 0.4444(2) -0.0946(3) 0.0323(11) Uani 1 1 d . . .
C33 C -0.1329(3) 0.5428(2) -0.1405(3) 0.0324(11) Uani 1 1 d . . .
C34 C 0.2664(3) 0.6515(2) 0.0746(3) 0.0372(12) Uani 1 1 d . . .
C35 C 0.3392(3) 0.5376(2) 0.1052(3) 0.0308(11) Uani 1 1 d . . .
C36 C 0.4100(3) 0.5684(2) 0.0961(3) 0.0281(11) Uani 1 1 d . . .
C37 C 0.4066(3) 0.6384(2) 0.0819(3) 0.0333(12) Uani 1 1 d . . .
H37 H 0.4547 0.6597 0.0794 0.040 Uiso 1 1 calc R . .
C38 C 0.3403(3) 0.7533(2) 0.0536(3) 0.0403(13) Uani 1 1 d . . .
H38A H 0.2805 0.7689 0.0159 0.048 Uiso 1 1 calc R . .
H38B H 0.3749 0.7603 0.0221 0.048 Uiso 1 1 calc R . .
C39 C 0.3778(3) 0.7975(2) 0.1341(3) 0.0378(12) Uani 1 1 d . . .
H39A H 0.4363 0.7803 0.1738 0.045 Uiso 1 1 calc R . .
H39B H 0.3409 0.7935 0.1636 0.045 Uiso 1 1 calc R . .
C40 C 0.3838(3) 0.8728(2) 0.1130(3) 0.0385(12) Uani 1 1 d . . .
H40A H 0.4221 0.8765 0.0850 0.046 Uiso 1 1 calc R . .
H40B H 0.3255 0.8890 0.0713 0.046 Uiso 1 1 calc R . .
C41 C 0.4181(3) 0.9198(2) 0.1909(3) 0.0494(14) Uani 1 1 d . . .
H41A H 0.3795 0.9177 0.2180 0.074 Uiso 1 1 calc R . .
H41B H 0.4207 0.9673 0.1730 0.074 Uiso 1 1 calc R . .
H41C H 0.4762 0.9046 0.2321 0.074 Uiso 1 1 calc R . .
C42 C 0.4859(3) 0.5303(2) 0.1018(3) 0.0268(11) Uani 1 1 d . . .
C43 C 0.5581(3) 0.4349(2) 0.0997(3) 0.0290(11) Uani 1 1 d . . .
C44 C 0.6207(3) 0.5397(2) 0.1131(3) 0.0300(11) Uani 1 1 d . . .
N1 N -0.3812(3) 0.56425(17) -0.4157(2) 0.0444(12) Uani 1 1 d . . .
N2 N -0.3738(3) 0.66299(19) -0.4852(3) 0.0296(10) Uani 1 1 d . . .
N3 N -0.3756(2) 0.78008(17) -0.2751(2) 0.0310(9) Uani 1 1 d . . .
N4 N -0.3708(2) 0.77262(17) -0.1356(2) 0.0264(9) Uani 1 1 d . . .
N5 N -0.3709(2) 0.67052(16) -0.2123(2) 0.0247(9) Uani 1 1 d . . .
N6 N -0.3759(3) 0.8771(2) -0.1998(3) 0.0444(13) Uani 1 1 d . . .
N7 N -0.3703(3) 0.6648(2) -0.0810(3) 0.0339(11) Uani 1 1 d . . .
N8 N -0.1701(3) 0.93391(17) -0.1287(2) 0.0399(11) Uani 1 1 d . . .
N9 N -0.1611(3) 0.83375(18) -0.0531(3) 0.0329(10) Uani 1 1 d . . .
N10 N -0.1551(2) 0.72089(17) -0.2639(2) 0.0313(9) Uani 1 1 d . . .
N11 N -0.1541(2) 0.73004(17) -0.4006(2) 0.0275(9) Uani 1 1 d . . .
N12 N -0.1478(2) 0.83137(17) -0.3191(2) 0.0263(9) Uani 1 1 d . . .
N13 N -0.1592(3) 0.6251(2) -0.3423(3) 0.0483(13) Uani 1 1 d . . .
N14 N -0.1438(3) 0.8387(2) -0.4483(3) 0.0357(11) Uani 1 1 d . . .
N15 N 0.1191(3) 0.67966(19) -0.1740(3) 0.0421(11) Uani 1 1 d . . .
N16 N 0.2171(3) 0.58876(18) -0.1207(2) 0.0337(10) Uani 1 1 d . . .
N17 N 0.0154(2) 0.47140(19) -0.0961(2) 0.0358(10) Uani 1 1 d . . .
N18 N -0.1313(2) 0.47628(18) -0.1148(2) 0.0315(9) Uani 1 1 d . . .
N19 N -0.0682(2) 0.57319(18) -0.1505(2) 0.0352(10) Uani 1 1 d . . .
N20 N -0.0496(3) 0.3772(2) -0.0696(3) 0.0478(12) Uani 1 1 d . . .
N21 N -0.2025(3) 0.5814(2) -0.1607(3) 0.0402(11) Uani 1 1 d . . .
N22 N 0.3386(3) 0.67855(18) 0.0712(2) 0.0357(10) Uani 1 1 d . . .
N23 N 0.2715(3) 0.58216(18) 0.0933(2) 0.0333(10) Uani 1 1 d . . .
N24 N 0.4832(2) 0.46240(18) 0.0922(2) 0.0299(9) Uani 1 1 d . . .
N25 N 0.6281(2) 0.46995(18) 0.1080(2) 0.0294(9) Uani 1 1 d . . .
N26 N 0.5524(2) 0.57131(18) 0.1147(2) 0.0319(9) Uani 1 1 d . . .
N27 N 0.5624(3) 0.3652(2) 0.0973(3) 0.0386(10) Uani 1 1 d . . .
N28 N 0.6852(3) 0.5802(2) 0.1192(3) 0.0368(11) Uani 1 1 d . . .
O1 O -0.3840(2) 0.55846(15) -0.5478(2) 0.0484(10) Uani 1 1 d . . .
O2 O -0.3608(2) 0.76980(15) -0.4299(2) 0.0466(10) Uani 1 1 d . . .
O3 O -0.1707(3) 0.93808(16) 0.0015(2) 0.0574(11) Uani 1 1 d . . .
O4 O -0.1539(2) 0.72754(15) -0.1011(2) 0.0468(9) Uani 1 1 d . . .
O5 O 0.2590(2) 0.69198(16) -0.1531(2) 0.0476(9) Uani 1 1 d . . .
O6 O 0.1830(2) 0.48469(16) -0.0871(2) 0.0445(9) Uani 1 1 d . . .
O7 O 0.2036(2) 0.68639(16) 0.0629(2) 0.0530(10) Uani 1 1 d . . .
O8 O 0.3345(2) 0.47680(15) 0.1241(2) 0.0453(9) Uani 1 1 d . . .
H9 H -0.162(2) 0.8126(19) -0.009(3) 0.013(11) Uiso 1 1 d . . .
H7D H -0.369(3) 0.625(2) -0.089(3) 0.022(13) Uiso 1 1 d . . .
H14A H -0.148(3) 0.821(2) -0.497(3) 0.029(13) Uiso 1 1 d . . .
H2 H -0.371(2) 0.6808(19) -0.522(3) 0.009(12) Uiso 1 1 d . . .
H6C H -0.385(3) 0.895(2) -0.242(3) 0.017(13) Uiso 1 1 d . . .
H7C H -0.368(3) 0.685(2) -0.039(3) 0.032(14) Uiso 1 1 d . . .
H23 H 0.222(3) 0.563(2) 0.096(3) 0.045(14) Uiso 1 1 d . . .
H14B H -0.142(3) 0.878(2) -0.444(3) 0.016(13) Uiso 1 1 d . . .
H13B H -0.154(3) 0.604(2) -0.384(3) 0.040(14) Uiso 1 1 d . . .
H6D H -0.382(3) 0.897(3) -0.155(3) 0.054(16) Uiso 1 1 d . . .
H13A H -0.149(3) 0.604(2) -0.301(3) 0.035(15) Uiso 1 1 d . . .
H16 H 0.275(4) 0.567(3) -0.113(4) 0.078(19) Uiso 1 1 d . . .
H28D H 0.675(3) 0.623(3) 0.121(3) 0.036(15) Uiso 1 1 d . . .
H21A H -0.242(3) 0.565(3) -0.147(3) 0.054(18) Uiso 1 1 d . . .
H27D H 0.617(3) 0.338(3) 0.116(3) 0.059(16) Uiso 1 1 d . . .
H21B H -0.197(3) 0.625(3) -0.167(3) 0.035(14) Uiso 1 1 d . . .
H20B H -0.095(3) 0.358(2) -0.063(3) 0.048(15) Uiso 1 1 d . . .
H27C H 0.515(4) 0.339(3) 0.093(4) 0.08(2) Uiso 1 1 d . . .
H28C H 0.728(4) 0.562(3) 0.105(3) 0.071(19) Uiso 1 1 d . . .
H20A H 0.003(4) 0.360(3) -0.050(3) 0.063(19) Uiso 1 1 d . . .

loop_
_atom_site_aniso_label
_atom_site_aniso_U_11
_atom_site_aniso_U_22
_atom_site_aniso_U_33
_atom_site_aniso_U_23
_atom_site_aniso_U_13
_atom_site_aniso_U_12
C1 0.059(3) 0.020(3) 0.028(3) 0.003(2) 0.026(3) 0.003(2)
C2 0.050(3) 0.016(3) 0.025(3) -0.001(2) 0.022(2) -0.001(2)
C3 0.038(3) 0.017(2) 0.023(3) 0.0021(19) 0.019(2) 0.001(2)
C4 0.065(4) 0.024(3) 0.023(3) 0.000(2) 0.024(3) 0.001(2)
C5 0.113(6) 0.051(4) 0.056(4) -0.016(3) 0.044(4) 0.000(4)
C6 0.166(9) 0.066(5) 0.127(8) 0.007(5) 0.046(7) 0.046(6)
C7 0.136(7) 0.026(4) 0.136(7) 0.012(4) 0.068(6) 0.004(4)
C8 0.126(7) 0.092(6) 0.097(6) 0.013(5) 0.040(6) 0.003(5)
C9 0.030(3) 0.020(3) 0.021(2) 0.0015(19) 0.014(2) 0.0007(19)
C10 0.044(3) 0.017(3) 0.026(3) 0.002(2) 0.022(2) 0.005(2)
C11 0.034(3) 0.019(3) 0.025(3) -0.002(2) 0.018(2) 0.000(2)
C12 0.067(4) 0.024(3) 0.038(3) -0.001(2) 0.031(3) 0.001(2)
C13 0.046(3) 0.023(3) 0.027(3) -0.002(2) 0.021(2) -0.003(2)
C14 0.040(3) 0.019(3) 0.024(3) -0.0023(19) 0.018(2) -0.002(2)
C15 0.052(3) 0.033(3) 0.026(3) 0.000(2) 0.022(3) -0.001(2)
C16 0.076(4) 0.035(3) 0.038(3) 0.003(2) 0.031(3) 0.012(3)
C17 0.072(4) 0.044(3) 0.057(4) 0.003(3) 0.026(3) -0.009(3)
C18 0.085(5) 0.039(4) 0.085(5) 0.013(3) 0.033(4) 0.002(3)
C19 0.117(7) 0.050(4) 0.143(8) 0.000(5) 0.040(6) -0.012(4)
C20 0.030(3) 0.020(3) 0.027(3) -0.004(2) 0.014(2) -0.003(2)
C21 0.041(3) 0.020(3) 0.032(3) 0.003(2) 0.022(2) 0.002(2)
C22 0.028(3) 0.024(3) 0.028(3) 0.001(2) 0.016(2) -0.001(2)
C23 0.036(3) 0.026(3) 0.049(3) 0.005(2) 0.019(3) 0.000(2)
C24 0.040(3) 0.022(3) 0.035(3) -0.001(2) 0.018(2) 0.001(2)
C25 0.037(3) 0.021(3) 0.041(3) 0.004(2) 0.019(2) 0.003(2)
C26 0.035(3) 0.034(3) 0.056(3) 0.003(3) 0.019(3) 0.002(2)
C27 0.048(3) 0.032(3) 0.059(4) 0.013(3) 0.019(3) 0.006(3)
C28 0.059(4) 0.032(3) 0.059(4) -0.001(3) 0.019(3) 0.005(3)
C29 0.060(4) 0.035(3) 0.064(4) -0.001(3) 0.019(3) -0.001(3)
C30 0.115(6) 0.040(4) 0.106(6) -0.003(4) 0.050(5) -0.002(4)
C31 0.038(3) 0.027(3) 0.031(3) -0.003(2) 0.017(2) 0.004(2)
C32 0.038(3) 0.026(3) 0.035(3) 0.000(2) 0.019(2) 0.001(2)
C33 0.041(3) 0.025(3) 0.034(3) -0.001(2) 0.019(2) 0.001(3)
C34 0.042(3) 0.027(3) 0.043(3) -0.002(2) 0.020(3) -0.003(3)
C35 0.042(3) 0.023(3) 0.030(3) 0.000(2) 0.019(2) 0.001(2)
C36 0.037(3) 0.024(3) 0.027(3) -0.003(2) 0.018(2) -0.001(2)
C37 0.043(3) 0.029(3) 0.034(3) -0.001(2) 0.023(2) -0.004(2)
C38 0.054(3) 0.018(3) 0.050(3) 0.007(2) 0.025(3) 0.004(2)
C39 0.043(3) 0.027(3) 0.041(3) 0.006(2) 0.016(3) 0.003(2)
C40 0.048(3) 0.025(3) 0.042(3) 0.005(2) 0.020(3) 0.003(2)
C41 0.070(4) 0.028(3) 0.043(3) 0.001(2) 0.019(3) 0.005(3)
C42 0.037(3) 0.024(3) 0.021(2) -0.001(2) 0.015(2) -0.004(2)
C43 0.037(3) 0.026(3) 0.024(3) -0.003(2) 0.014(2) -0.001(2)
C44 0.040(3) 0.028(3) 0.022(3) -0.002(2) 0.013(2) -0.002(3)
N1 0.100(4) 0.012(2) 0.032(2) -0.0013(17) 0.040(2) -0.001(2)
N2 0.059(3) 0.020(2) 0.022(2) 0.0003(18) 0.029(2) -0.0028(19)
N3 0.057(3) 0.018(2) 0.027(2) 0.0023(16) 0.026(2) 0.0045(18)
N4 0.044(2) 0.019(2) 0.024(2) 0.0021(16) 0.0220(19) 0.0034(17)
N5 0.043(2) 0.0159(19) 0.022(2) 0.0012(16) 0.0210(19) -0.0021(16)
N6 0.097(4) 0.019(3) 0.034(3) 0.008(2) 0.045(3) 0.009(2)
N7 0.072(3) 0.013(2) 0.031(3) -0.003(2) 0.036(2) -0.004(2)
N8 0.076(3) 0.019(2) 0.032(2) 0.0017(18) 0.031(2) 0.006(2)
N9 0.062(3) 0.022(2) 0.028(2) 0.0015(19) 0.032(2) 0.0007(19)
N10 0.052(3) 0.021(2) 0.026(2) 0.0006(17) 0.022(2) 0.0053(18)
N11 0.042(2) 0.018(2) 0.027(2) 0.0016(17) 0.0196(19) 0.0006(17)
N12 0.037(2) 0.023(2) 0.025(2) -0.0021(17) 0.0197(19) -0.0007(17)
N13 0.104(4) 0.020(3) 0.038(3) 0.006(2) 0.048(3) 0.010(2)
N14 0.067(3) 0.016(3) 0.036(3) -0.004(2) 0.034(2) -0.006(2)
N15 0.038(3) 0.028(2) 0.060(3) 0.010(2) 0.022(2) 0.003(2)
N16 0.034(2) 0.021(2) 0.045(3) 0.0014(18) 0.018(2) 0.0000(19)
N17 0.036(2) 0.027(2) 0.049(3) 0.0033(19) 0.022(2) 0.0000(19)
N18 0.033(2) 0.024(2) 0.039(2) 0.0010(18) 0.0181(19) 0.0021(18)
N19 0.041(3) 0.025(2) 0.046(3) 0.0068(18) 0.025(2) 0.004(2)
N20 0.043(3) 0.030(3) 0.078(4) 0.015(2) 0.034(3) 0.007(2)
N21 0.045(3) 0.020(3) 0.062(3) 0.006(2) 0.030(3) 0.006(2)
N22 0.047(3) 0.021(2) 0.042(3) 0.0031(18) 0.022(2) 0.003(2)
N23 0.039(3) 0.019(2) 0.048(3) 0.0056(18) 0.025(2) 0.0030(19)
N24 0.038(2) 0.021(2) 0.034(2) 0.0006(17) 0.0198(19) 0.0010(18)
N25 0.032(2) 0.024(2) 0.033(2) -0.0010(17) 0.0149(19) -0.0030(18)
N26 0.038(2) 0.024(2) 0.038(2) -0.0058(17) 0.021(2) -0.003(2)
N27 0.043(3) 0.021(2) 0.059(3) 0.000(2) 0.029(2) -0.001(2)
N28 0.036(3) 0.024(3) 0.051(3) -0.002(2) 0.020(2) -0.004(2)
O1 0.102(3) 0.0230(18) 0.035(2) -0.0064(16) 0.044(2) -0.0009(18)
O2 0.104(3) 0.020(2) 0.037(2) -0.0033(15) 0.050(2) -0.0055(18)
O3 0.119(3) 0.027(2) 0.045(2) -0.0042(17) 0.054(2) 0.001(2)
O4 0.096(3) 0.0177(19) 0.047(2) -0.0009(15) 0.050(2) -0.0038(18)
O5 0.044(2) 0.031(2) 0.068(3) 0.0082(17) 0.026(2) -0.0039(17)
O6 0.050(2) 0.0220(19) 0.069(3) 0.0102(17) 0.034(2) 0.0075(16)
O7 0.049(2) 0.029(2) 0.083(3) 0.0080(18) 0.032(2) 0.0082(18)
O8 0.056(2) 0.0197(19) 0.075(3) 0.0083(17) 0.043(2) 0.0041(16)

loop_
_atom_type_symbol
_atom_type_description
_atom_type_scat_dispersion_real
_atom_type_scat_dispersion_imag
_atom_type_scat_source
C C 0.0033 0.0016 'International Tables Vol C Tables 4.2.6.8 and 6.1.1.4'
H H 0.0000 0.0000 'International Tables Vol C Tables 4.2.6.8 and 6.1.1.4'
N N 0.0061 0.0033 'International Tables Vol C Tables 4.2.6.8 and 6.1.1.4'
O O 0.0106 0.0060 'International Tables Vol C Tables 4.2.6.8 and 6.1.1.4'

loop_
_geom_angle_atom_site_label_1
_geom_angle_atom_site_label_2
_geom_angle_atom_site_label_3
_geom_angle
O1 C1 N2 123.1(4)
O1 C1 N1 122.3(4)
N2 C1 N1 114.6(4)
O2 C2 N2 118.9(4)
O2 C2 C3 126.9(4)
N2 C2 C3 114.2(4)
C4 C3 C2 117.3(4)
C4 C3 C9 118.1(4)
C2 C3 C9 124.5(4)
C3 C4 N1 124.6(4)
C3 C4 H4 117.7
N1 C4 H4 117.7
C6 C5 N1 112.1(5)
C6 C5 H5A 109.2
N1 C5 H5A 109.2
C6 C5 H5B 109.2
N1 C5 H5B 109.2
H5A C5 H5B 107.9
C5 C6 C7 114.7(7)
C5 C6 H6A 108.6
C7 C6 H6A 108.6
C5 C6 H6B 108.6
C7 C6 H6B 108.6
H6A C6 H6B 107.6
C8 C7 C6 120.4(7)
C8 C7 H7A 107.2
C6 C7 H7A 107.2
C8 C7 H7B 107.2
C6 C7 H7B 107.2
H7A C7 H7B 106.9
N3 C9 N5 126.5(4)
N3 C9 C3 119.0(3)
N5 C9 C3 114.5(3)
N6 C10 N4 117.7(4)
N6 C10 N3 116.8(4)
N4 C10 N3 125.4(4)
N7 C11 N5 117.8(4)
N7 C11 N4 117.3(4)
N5 C11 N4 124.9(4)
O3 C12 N9 123.0(4)
O3 C12 N8 122.2(4)
N9 C12 N8 114.8(4)
O4 C13 N9 118.7(4)
O4 C13 C14 127.1(4)
N9 C13 C14 114.1(4)
C15 C14 C13 117.6(4)
C15 C14 C20 117.7(4)
C13 C14 C20 124.6(4)
C14 C15 N8 124.5(4)
C14 C15 H15 117.8
N8 C15 H15 117.8
C17 C16 N8 112.6(4)
C17 C16 H16A 109.1
N8 C16 H16A 109.1
C17 C16 H16B 109.1
N8 C16 H16B 109.1
H16A C16 H16B 107.8
C16 C17 C18 109.6(5)
C16 C17 H17A 109.7
C18 C17 H17A 109.7
C16 C17 H17B 109.7
C18 C17 H17B 109.7
H17A C17 H17B 108.2
C19 C18 C17 112.0(5)
C19 C18 H18A 109.2
C17 C18 H18A 109.2
C19 C18 H18B 109.2
C17 C18 H18B 109.2
H18A C18 H18B 107.9
C18 C19 H19A 109.5
C18 C19 H19B 109.5
H19A C19 H19B 109.5
C18 C19 H19C 109.5
H19A C19 H19C 109.5
H19B C19 H19C 109.5
N10 C20 N12 126.4(4)
N10 C20 C14 118.8(4)
N12 C20 C14 114.8(4)
N13 C21 N11 117.5(4)
N13 C21 N10 116.5(4)
N11 C21 N10 126.0(4)
N14 C22 N12 117.8(4)
N14 C22 N11 117.2(4)
N12 C22 N11 124.9(4)
O5 C23 N15 123.1(4)
O5 C23 N16 121.8(4)
N15 C23 N16 115.1(4)
O6 C24 N16 117.5(4)
O6 C24 C25 127.2(4)
N16 C24 C25 115.3(4)
C26 C25 C24 117.4(4)
C26 C25 C31 118.0(4)
C24 C25 C31 124.6(4)
C25 C26 N15 124.5(4)
C25 C26 H26 117.7
N15 C26 H26 117.7
N15 C27 C28 113.4(4)
N15 C27 H27A 108.9
C28 C27 H27A 108.9
N15 C27 H27B 108.9
C28 C27 H27B 108.9
H27A C27 H27B 107.7
C27 C28 C29 110.2(4)
C27 C28 H28A 109.6
C29 C28 H28A 109.6
C27 C28 H28B 109.6
C29 C28 H28B 109.6
H28A C28 H28B 108.1
C30 C29 C28 113.3(5)
C30 C29 H29A 108.9
C28 C29 H29A 108.9
C30 C29 H29B 108.9
C28 C29 H29B 108.9
H29A C29 H29B 107.7
C29 C30 H30A 109.5
C29 C30 H30B 109.5
H30A C30 H30B 109.5
C29 C30 H30C 109.5
H30A C30 H30C 109.5
H30B C30 H30C 109.5
N17 C31 N19 125.9(4)
N17 C31 C25 120.5(4)
N19 C31 C25 113.7(4)
N18 C32 N17 127.4(4)
N18 C32 N20 116.5(4)
N17 C32 N20 116.1(4)
N21 C33 N19 115.6(4)
N21 C33 N18 120.1(4)
N19 C33 N18 124.3(4)
O7 C34 N23 122.4(4)
O7 C34 N22 122.8(4)
N23 C34 N22 114.8(4)
O8 C35 N23 118.4(4)
O8 C35 C36 126.1(4)
N23 C35 C36 115.5(4)
C37 C36 C35 117.5(4)
C37 C36 C42 118.1(4)
C35 C36 C42 124.4(4)
N22 C37 C36 123.7(4)
N22 C37 H37 118.1
C36 C37 H37 118.1
N22 C38 C39 113.5(4)
N22 C38 H38A 108.9
C39 C38 H38A 108.9
N22 C38 H38B 108.9
C39 C38 H38B 108.9
H38A C38 H38B 107.7
C38 C39 C40 111.3(4)
C38 C39 H39A 109.4
C40 C39 H39A 109.4
C38 C39 H39B 109.4
C40 C39 H39B 109.4
H39A C39 H39B 108.0
C41 C40 C39 113.5(4)
C41 C40 H40A 108.9
C39 C40 H40A 108.9
C41 C40 H40B 108.9
C39 C40 H40B 108.9
H40A C40 H40B 107.7
C40 C41 H41A 109.5
C40 C41 H41B 109.5
H41A C41 H41B 109.5
C40 C41 H41C 109.5
H41A C41 H41C 109.5
H41B C41 H41C 109.5
N24 C42 N26 126.3(4)
N24 C42 C36 120.7(4)
N26 C42 C36 113.0(4)
N25 C43 N27 116.7(4)
N25 C43 N24 126.4(4)
N27 C43 N24 117.0(4)
N28 C44 N26 116.5(4)
N28 C44 N25 119.3(4)
N26 C44 N25 124.2(4)
C4 N1 C1 120.6(4)
C4 N1 C5 119.2(4)
C1 N1 C5 119.9(4)
C1 N2 C2 128.6(4)
C1 N2 H2 118(3)
C2 N2 H2 114(3)
C9 N3 C10 113.9(3)
C10 N4 C11 114.2(3)
C9 N5 C11 115.0(3)
C10 N6 H6C 114(3)
C10 N6 H6D 118(3)
H6C N6 H6D 125(5)
C11 N7 H7D 112(3)
C11 N7 H7C 117(3)
H7D N7 H7C 130(4)
C15 N8 C12 120.7(4)
C15 N8 C16 120.7(4)
C12 N8 C16 118.5(4)
C12 N9 C13 128.2(4)
C12 N9 H9 118(2)
C13 N9 H9 114(2)
C20 N10 C21 114.1(4)
C21 N11 C22 113.7(3)
C20 N12 C22 114.9(3)
C21 N13 H13B 122(3)
C21 N13 H13A 117(4)
H13B N13 H13A 118(5)
C22 N14 H14A 122(3)
C22 N14 H14B 120(3)
H14A N14 H14B 117(4)
C26 N15 C23 120.6(4)
C26 N15 C27 120.4(4)
C23 N15 C27 118.9(4)
C23 N16 C24 126.8(4)
C23 N16 H16 116(3)
C24 N16 H16 116(3)
C31 N17 C32 113.3(4)
C32 N18 C33 113.1(4)
C31 N19 C33 115.7(4)
C32 N20 H20B 119(3)
C32 N20 H20A 114(4)
H20B N20 H20A 125(5)
C33 N21 H21A 117(3)
C33 N21 H21B 117(3)
H21A N21 H21B 122(5)
C37 N22 C34 121.7(4)
C37 N22 C38 119.5(4)
C34 N22 C38 118.8(4)
C34 N23 C35 126.7(4)
C34 N23 H23 115(3)
C35 N23 H23 118(3)
C42 N24 C43 113.7(4)
C43 N25 C44 113.7(4)
C42 N26 C44 115.3(4)
C43 N27 H27D 125(3)
C43 N27 H27C 119(3)
H27D N27 H27C 114(4)
C44 N28 H28D 113(3)
C44 N28 H28C 119(3)
H28D N28 H28C 125(5)

loop_
_geom_bond_atom_site_label_1
_geom_bond_atom_site_label_2
_geom_bond_distance
C1 O1 1.229(5)
C1 N2 1.350(6)
C1 N1 1.382(5)
C2 O2 1.221(5)
C2 N2 1.389(5)
C2 C3 1.451(6)
C3 C4 1.349(6)
C3 C9 1.488(5)
C4 N1 1.367(5)
C4 H4 0.9500
C5 C6 1.424(7)
C5 N1 1.511(7)
C5 H5A 0.9900
C5 H5B 0.9900
C6 C7 1.532(7)
C6 H6A 0.9900
C6 H6B 0.9900
C7 C8 1.471(7)
C7 H7A 0.9900
C7 H7B 0.9900
C8 H8A 0.9800
C8 H8B 0.9800
C8 H8C 0.9800
C9 N3 1.328(5)
C9 N5 1.329(5)
C10 N6 1.335(6)
C10 N4 1.346(5)
C10 N3 1.357(5)
C11 N7 1.335(5)
C11 N5 1.341(5)
C11 N4 1.351(5)
C12 O3 1.222(5)
C12 N9 1.362(6)
C12 N8 1.381(6)
C13 O4 1.220(5)
C13 N9 1.388(5)
C13 C14 1.454(6)
C14 C15 1.354(6)
C14 C20 1.488(6)
C15 N8 1.365(5)
C15 H15 0.9500
C16 C17 1.465(7)
C16 N8 1.503(6)
C16 H16A 0.9900
C16 H16B 0.9900
C17 C18 1.551(7)
C17 H17A 0.9900
C17 H17B 0.9900
C18 C19 1.479(8)
C18 H18A 0.9900
C18 H18B 0.9900
C19 H19A 0.9800
C19 H19B 0.9800
C19 H19C 0.9800
C20 N10 1.326(5)
C20 N12 1.333(5)
C21 N13 1.337(6)
C21 N11 1.344(5)
C21 N10 1.351(5)
C22 N14 1.335(6)
C22 N12 1.343(5)
C22 N11 1.360(5)
C23 O5 1.231(5)
C23 N15 1.378(6)
C23 N16 1.380(6)
C24 O6 1.229(5)
C24 N16 1.402(6)
C24 C25 1.437(6)
C25 C26 1.366(6)
C25 C31 1.477(6)
C26 N15 1.373(6)
C26 H26 0.9500
C27 N15 1.490(6)
C27 C28 1.491(7)
C27 H27A 0.9900
C27 H27B 0.9900
C28 C29 1.548(7)
C28 H28A 0.9900
C28 H28B 0.9900
C29 C30 1.491(8)
C29 H29A 0.9900
C29 H29B 0.9900
C30 H30A 0.9800
C30 H30B 0.9800
C30 H30C 0.9800
C31 N17 1.330(5)
C31 N19 1.336(5)
C32 N18 1.345(5)
C32 N17 1.348(5)
C32 N20 1.361(6)
C33 N21 1.324(6)
C33 N19 1.346(5)
C33 N18 1.360(5)
C34 O7 1.218(5)
C34 N23 1.375(6)
C34 N22 1.382(6)
C35 O8 1.235(5)
C35 N23 1.396(6)
C35 C36 1.437(6)
C36 C37 1.372(6)
C36 C42 1.473(6)
C37 N22 1.353(6)
C37 H37 0.9500
C38 N22 1.482(5)
C38 C39 1.517(6)
C38 H38A 0.9900
C38 H38B 0.9900
C39 C40 1.521(6)
C39 H39A 0.9900
C39 H39B 0.9900
C40 C41 1.515(6)
C40 H40A 0.9900
C40 H40B 0.9900
C41 H41A 0.9800
C41 H41B 0.9800
C41 H41C 0.9800
C42 N24 1.323(5)
C42 N26 1.333(5)
C43 N25 1.339(5)
C43 N27 1.353(6)
C43 N24 1.353(5)
C44 N28 1.329(6)
C44 N26 1.344(5)
C44 N25 1.363(5)
N2 H2 0.76(4)
N6 H6C 0.76(4)
N6 H6D 0.91(5)
N7 H7D 0.79(4)
N7 H7C 0.83(5)
N9 H9 0.88(4)
N13 H13B 0.88(5)
N13 H13A 0.78(5)
N14 H14A 0.88(5)
N14 H14B 0.76(4)
N16 H16 1.03(6)
N20 H20B 0.91(5)
N20 H20A 0.89(6)
N21 H21A 0.88(5)
N21 H21B 0.86(5)
N23 H23 0.96(5)
N27 H27D 1.00(5)
N27 H27C 0.95(6)
N28 H28D 0.85(5)
N28 H28C 0.95(6)

loop_
_geom_torsion_atom_site_label_1
_geom_torsion_atom_site_label_2
_geom_torsion_atom_site_label_3
_geom_torsion_atom_site_label_4
_geom_torsion
O2 C2 C3 C4 -176.3(5)
N2 C2 C3 C4 3.2(6)
O2 C2 C3 C9 1.8(8)
N2 C2 C3 C9 -178.7(4)
C2 C3 C4 N1 -2.2(7)
C9 C3 C4 N1 179.5(4)
N1 C5 C6 C7 -177.0(6)
C5 C6 C7 C8 -65.7(11)
C4 C3 C9 N3 -174.8(4)
C2 C3 C9 N3 7.1(6)
C4 C3 C9 N5 3.8(6)
C2 C3 C9 N5 -174.4(4)
O4 C13 C14 C15 177.1(5)
N9 C13 C14 C15 -3.0(6)
O4 C13 C14 C20 1.6(8)
N9 C13 C14 C20 -178.6(4)
C13 C14 C15 N8 0.7(7)
C20 C14 C15 N8 176.6(4)
N8 C16 C17 C18 -172.3(4)
C16 C17 C18 C19 177.9(6)
C15 C14 C20 N10 -172.3(4)
C13 C14 C20 N10 3.2(7)
C15 C14 C20 N12 7.1(6)
C13 C14 C20 N12 -177.4(4)
O6 C24 C25 C26 -176.6(5)
N16 C24 C25 C26 3.0(6)
O6 C24 C25 C31 1.7(8)
N16 C24 C25 C31 -178.7(4)
C24 C25 C26 N15 -0.4(7)
C31 C25 C26 N15 -178.8(4)
N15 C27 C28 C29 177.1(4)
C27 C28 C29 C30 179.5(5)
C26 C25 C31 N17 -179.4(4)
C24 C25 C31 N17 2.3(7)
C26 C25 C31 N19 -0.5(6)
C24 C25 C31 N19 -178.8(4)
O8 C35 C36 C37 -174.6(4)
N23 C35 C36 C37 3.7(6)
O8 C35 C36 C42 4.8(7)
N23 C35 C36 C42 -176.9(4)
C35 C36 C37 N22 -3.9(7)
C42 C36 C37 N22 176.7(4)
N22 C38 C39 C40 176.1(4)
C38 C39 C40 C41 178.0(4)
C37 C36 C42 N24 -161.6(4)
C35 C36 C42 N24 19.0(6)
C37 C36 C42 N26 16.5(6)
C35 C36 C42 N26 -162.8(4)
C3 C4 N1 C1 0.3(8)
C3 C4 N1 C5 -174.1(5)
O1 C1 N1 C4 -177.6(5)
N2 C1 N1 C4 0.4(7)
O1 C1 N1 C5 -3.2(8)
N2 C1 N1 C5 174.8(5)
C6 C5 N1 C4 -71.9(8)
C6 C5 N1 C1 113.7(7)
O1 C1 N2 C2 179.0(5)
N1 C1 N2 C2 1.0(7)
O2 C2 N2 C1 176.7(5)
C3 C2 N2 C1 -2.8(7)
N5 C9 N3 C10 1.2(6)
C3 C9 N3 C10 179.5(4)
N6 C10 N3 C9 179.1(4)
N4 C10 N3 C9 0.2(6)
N6 C10 N4 C11 179.5(4)
N3 C10 N4 C11 -1.6(6)
N7 C11 N4 C10 -177.4(4)
N5 C11 N4 C10 1.9(6)
N3 C9 N5 C11 -0.9(6)
C3 C9 N5 C11 -179.4(4)
N7 C11 N5 C9 178.5(4)
N4 C11 N5 C9 -0.7(6)
C14 C15 N8 C12 2.7(7)
C14 C15 N8 C16 -172.3(5)
O3 C12 N8 C15 177.2(5)
N9 C12 N8 C15 -3.4(7)
O3 C12 N8 C16 -7.6(8)
N9 C12 N8 C16 171.8(4)
C17 C16 N8 C15 -95.2(5)
C17 C16 N8 C12 89.6(6)
O3 C12 N9 C13 -179.8(5)
N8 C12 N9 C13 0.8(8)
O4 C13 N9 C12 -177.7(5)
C14 C13 N9 C12 2.4(7)
N12 C20 N10 C21 -1.9(7)
C14 C20 N10 C21 177.4(4)
N13 C21 N10 C20 -179.6(4)
N11 C21 N10 C20 -0.3(6)
N13 C21 N11 C22 -179.3(4)
N10 C21 N11 C22 1.4(6)
N14 C22 N11 C21 177.0(4)
N12 C22 N11 C21 -0.6(6)
N10 C20 N12 C22 2.6(6)
C14 C20 N12 C22 -176.8(4)
N14 C22 N12 C20 -178.8(4)
N11 C22 N12 C20 -1.2(6)
C25 C26 N15 C23 -4.3(8)
C25 C26 N15 C27 174.0(5)
O5 C23 N15 C26 -175.7(5)
N16 C23 N15 C26 5.7(7)
O5 C23 N15 C27 5.9(7)
N16 C23 N15 C27 -172.6(4)
C28 C27 N15 C26 84.2(6)
C28 C27 N15 C23 -97.5(6)
O5 C23 N16 C24 178.4(4)
N15 C23 N16 C24 -3.0(7)
O6 C24 N16 C23 178.3(4)
C25 C24 N16 C23 -1.3(7)
N19 C31 N17 C32 1.8(6)
C25 C31 N17 C32 -179.5(4)
N18 C32 N17 C31 -3.9(7)
N20 C32 N17 C31 176.2(4)
N17 C32 N18 C33 1.2(6)
N20 C32 N18 C33 -178.9(4)
N21 C33 N18 C32 -178.5(4)
N19 C33 N18 C32 4.1(6)
N17 C31 N19 C33 2.7(7)
C25 C31 N19 C33 -176.1(4)
N21 C33 N19 C31 176.5(4)
N18 C33 N19 C31 -5.9(6)
C36 C37 N22 C34 0.5(7)
C36 C37 N22 C38 -178.2(4)
O7 C34 N22 C37 -177.9(4)
N23 C34 N22 C37 2.7(6)
O7 C34 N22 C38 0.8(7)
N23 C34 N22 C38 -178.5(4)
C39 C38 N22 C37 -91.4(5)
C39 C38 N22 C34 89.8(5)
O7 C34 N23 C35 177.9(4)
N22 C34 N23 C35 -2.8(7)
O8 C35 N23 C34 177.9(4)
C36 C35 N23 C34 -0.5(6)
N26 C42 N24 C43 2.4(6)
C36 C42 N24 C43 -179.7(4)
N25 C43 N24 C42 -6.1(6)
N27 C43 N24 C42 174.9(4)
N27 C43 N25 C44 -177.8(4)
N24 C43 N25 C44 3.2(6)
N28 C44 N25 C43 -178.3(4)
N26 C44 N25 C43 3.7(6)
N24 C42 N26 C44 3.6(6)
C36 C42 N26 C44 -174.5(4)
N28 C44 N26 C42 175.1(4)
N25 C44 N26 C42 -6.9(6)

loop_
_cod_related_entry_id
_cod_related_entry_database
_cod_related_entry_code
1 ChemSpider 17261382
